data_7241447
loop_
_publ_author_name
'Wu, Lin-Hui'
'Yao, Shu-Li'
'Li, Jing'
'Xu, Hui'
'Zheng, Teng-Fei'
'Liu, Sui-Jun'
'Chen, Jing-Lin'
'Wen, He-Rui'

_publ_section_title
;
 A novel CdII-based metal--organic framework as a multi-responsive
 luminescent sensor for Fe3+, MnO4&#x2212;, Cr2O72&#x2212;,
 salicylaldehyde and ethylenediamine detection with high selectivity and
 sensitivity
;
_journal_issue 2
_journal_name_full CrystEngComm
_journal_page_first 482
_journal_page_last 491
_journal_paper_doi 10.1039/D0CE01575J
_journal_volume 23
_journal_year 2021
_chemical_formula_sum 'C33 H31 Cd N5 O5'
_chemical_formula_weight 690.04
_space_group_crystal_system monoclinic
_space_group_IT_number 14
_space_group_name_Hall '-P 2ybc'
_space_group_name_H-M_alt 'P 1 21/c 1'
_atom_sites_solution_hydrogens geom
_audit_creation_method SHELXL-2017/1
_audit_update_record
;
2020-08-20 deposited with the CCDC.	2020-11-19 downloaded from the CCDC.
;
_cell_angle_alpha 90
_cell_angle_beta 130.775(5)
_cell_angle_gamma 90
_cell_formula_units_Z 4
_cell_length_a 10.1575(10)
_cell_length_b 30.064(3)
_cell_length_c 13.2675(9)
_cell_measurement_reflns_used 9984
_cell_measurement_temperature 273(2)
_cell_measurement_theta_max 27.28
_cell_measurement_theta_min 2.87
_cell_volume 3068.2(5)
_computing_cell_refinement 'Bruker SAINT'
_computing_data_collection 'Bruker APEX2'
_computing_data_reduction 'Bruker SAINT'
_computing_molecular_graphics 'Bruker SHELXTL'
_computing_publication_material 'Bruker SHELXTL'
_computing_structure_refinement 'SHELXL-2017/1 (Sheldrick, 2017)'
_computing_structure_solution 'SHELXT 2014/5 (Sheldrick, 2014)'
_diffrn_ambient_temperature 273(2)
_diffrn_measured_fraction_theta_full 0.999
_diffrn_measured_fraction_theta_max 0.999
_diffrn_measurement_device_type 'Bruker APEX-II CCD'
_diffrn_measurement_method '\f and \w scans'
_diffrn_radiation_type MoK\a
_diffrn_radiation_wavelength 0.71073
_diffrn_reflns_av_R_equivalents 0.0489
_diffrn_reflns_av_unetI/netI 0.0325
_diffrn_reflns_Laue_measured_fraction_full 0.999
_diffrn_reflns_Laue_measured_fraction_max 0.999
_diffrn_reflns_limit_h_max 12
_diffrn_reflns_limit_h_min -12
_diffrn_reflns_limit_k_max 35
_diffrn_reflns_limit_k_min -35
_diffrn_reflns_limit_l_max 15
_diffrn_reflns_limit_l_min -15
_diffrn_reflns_number 37940
_diffrn_reflns_point_group_measured_fraction_full 0.999
_diffrn_reflns_point_group_measured_fraction_max 0.999
_diffrn_reflns_theta_full 25.009
_diffrn_reflns_theta_max 25.009
_diffrn_reflns_theta_min 2.871
_exptl_absorpt_coefficient_mu 0.761
_exptl_absorpt_correction_type none
_exptl_crystal_colour colorless
_exptl_crystal_density_diffrn 1.494
_exptl_crystal_description block
_exptl_crystal_F_000 1408
_exptl_crystal_size_max 0.22
_exptl_crystal_size_mid 0.21
_exptl_crystal_size_min 0.20
_refine_diff_density_max 1.215
_refine_diff_density_min -1.442
_refine_diff_density_rms 0.107
_refine_ls_extinction_method none
_refine_ls_goodness_of_fit_ref 1.129
_refine_ls_hydrogen_treatment constr
_refine_ls_matrix_type full
_refine_ls_number_parameters 402
_refine_ls_number_reflns 5393
_refine_ls_number_restraints 31
_refine_ls_restrained_S_all 1.137
_refine_ls_R_factor_all 0.0636
_refine_ls_R_factor_gt 0.0533
_refine_ls_shift/su_max 0.001
_refine_ls_shift/su_mean 0.000
_refine_ls_structure_factor_coef Fsqd
_refine_ls_weighting_details 'w=1/[\s^2^(Fo^2^)+(0.0396P)^2^+15.6589P] where P=(Fo^2^+2Fc^2^)/3'
_refine_ls_weighting_scheme calc
_refine_ls_wR_factor_gt 0.1207
_refine_ls_wR_factor_ref 0.1268
_reflns_Friedel_coverage 0.000
_reflns_number_gt 4684
_reflns_number_total 5393
_reflns_threshold_expression 'I > 2\s(I)'
_cod_data_source_file d0ce01575j2.cif
_cod_data_source_block WLH38_a
_cod_depositor_comments 'Adding full bibliography for 7241447--7241448.cif.'
_cod_original_sg_symbol_H-M 'P 21/c'
_cod_database_code 7241447
_shelx_shelxl_version_number 2017/1
_shelx_space_group_comment
;
The symmetry employed for this shelxl refinement is uniquely defined
by the following loop, which should always be used as a source of
symmetry information in preference to the above space-group names.
They are only intended as comments.
;

loop_
_space_group_symop_operation_xyz
'x, y, z'
'-x, y+1/2, -z+1/2'
'-x, -y, -z'
'x, -y-1/2, z-1/2'

loop_
_atom_site_label
_atom_site_type_symbol
_atom_site_fract_x
_atom_site_fract_y
_atom_site_fract_z
_atom_site_U_iso_or_equiv
_atom_site_adp_type
_atom_site_occupancy
_atom_site_site_symmetry_order
_atom_site_calc_flag
_atom_site_refinement_flags_posn
_atom_site_refinement_flags_adp
_atom_site_refinement_flags_occupancy
_atom_site_disorder_assembly
_atom_site_disorder_group
Cd1 Cd -0.11409(4) 0.13829(2) 0.06194(3) 0.02112(13) Uani 1 1 d . . . . .
C1 C 0.625(3) 0.1955(8) 0.5710(19) 0.263(10) Uani 1 1 d D U . . .
H1A H 0.559469 0.199195 0.600072 0.316 Uiso 1 1 calc R U . . .
H1B H 0.657537 0.225259 0.565822 0.316 Uiso 1 1 calc R U . . .
C2 C 0.7940(17) 0.1730(5) 0.6861(14) 0.140(5) Uani 1 1 d . . . . .
H2A H 0.846610 0.159526 0.654262 0.210 Uiso 1 1 calc R U . . .
H2B H 0.770200 0.150506 0.723673 0.210 Uiso 1 1 calc R U . . .
H2C H 0.871942 0.194673 0.752967 0.210 Uiso 1 1 calc R U . . .
C3 C 0.1326(7) 0.10708(18) 0.3243(5) 0.0303(12) Uani 1 1 d . . . . .
C4 C -0.4235(7) 0.14566(18) 0.0770(5) 0.0284(12) Uani 1 1 d . . . . .
H4 H -0.480883 0.128492 0.000482 0.034 Uiso 1 1 calc R U . . .
C5 C 0.1095(7) 0.08861(18) -0.0157(5) 0.0294(12) Uani 1 1 d . . . . .
O5 O 0.5011(10) 0.1799(3) 0.4348(8) 0.108(3) Uani 1 1 d D . . . .
H5 H 0.419963 0.167531 0.422879 0.163 Uiso 1 1 calc R U . . .
C6 C 0.3652(7) 0.10474(18) 0.5726(5) 0.0312(13) Uani 1 1 d . . . . .
H6 H 0.381745 0.135159 0.572550 0.037 Uiso 1 1 calc R U . . .
C7 C 0.6007(7) 0.1046(2) 0.8207(6) 0.0358(14) Uani 1 1 d . . . . .
C8 C 0.2156(7) 0.1516(2) 0.0785(6) 0.0359(14) Uani 1 1 d . . . . .
H8 H 0.230760 0.179143 0.116692 0.043 Uiso 1 1 calc R U . . .
C9 C 0.4646(7) 0.08152(19) 0.6917(5) 0.0314(12) Uani 1 1 d . . . . .
C10 C -0.2632(7) 0.30279(17) -0.2062(5) 0.0277(12) Uani 1 1 d . . . . .
C11 C -0.0169(8) 0.2857(2) 0.0322(6) 0.0411(15) Uani 1 1 d . . . . .
C12 C -0.5054(7) 0.15333(17) 0.1279(5) 0.0270(11) Uani 1 1 d . . . . .
C13 C 0.0106(8) 0.0497(2) -0.0707(6) 0.0355(13) Uani 1 1 d . . . . .
H13 H -0.092611 0.046674 -0.086426 0.043 Uiso 1 1 calc R U . . .
C14 C 0.2651(7) 0.09287(17) 0.0080(5) 0.0263(11) Uani 1 1 d . . . . .
C15 C -0.2116(7) 0.23341(18) -0.0831(6) 0.0335(13) Uani 1 1 d . . . . .
H15 H -0.311030 0.218677 -0.154688 0.040 Uiso 1 1 calc R U . . .
C16 C 0.3265(8) 0.05890(19) -0.0232(6) 0.0368(14) Uani 1 1 d . . . . .
H16 H 0.429039 0.061865 -0.008429 0.044 Uiso 1 1 calc R U . . .
C17 C 0.0254(8) 0.24842(19) 0.1093(6) 0.0348(13) Uani 1 1 d . . . . .
C18 C -0.1889(7) 0.18747(18) 0.2388(6) 0.0315(12) Uani 1 1 d . . . . .
H18 H -0.080498 0.199321 0.277363 0.038 Uiso 1 1 calc R U . . .
C19 C 0.2208(7) 0.03715(18) 0.4563(5) 0.0336(13) Uani 1 1 d . . . . .
H19 H 0.137761 0.022402 0.376335 0.040 Uiso 1 1 calc R U . . .
C20 C 0.4410(8) 0.03640(19) 0.6901(5) 0.0361(14) Uani 1 1 d . . . . .
H20 H 0.509114 0.020997 0.770384 0.043 Uiso 1 1 calc R U . . .
C21 C 0.0721(9) 0.0162(2) -0.1005(6) 0.0454(16) Uani 1 1 d . . . . .
H21 H 0.009334 -0.010152 -0.137212 0.054 Uiso 1 1 calc R U . . .
C22 C -0.4215(7) 0.17969(18) 0.2403(6) 0.0303(12) Uani 1 1 d . . . . .
H22 H -0.470970 0.185313 0.278276 0.036 Uiso 1 1 calc R U . . .
C23 C 0.2283(9) 0.0209(2) -0.0767(6) 0.0436(15) Uani 1 1 d . . . . .
H23 H 0.266129 -0.002551 -0.097908 0.052 Uiso 1 1 calc R U . . .
C24 C 0.2417(7) 0.08277(18) 0.4541(5) 0.0297(12) Uani 1 1 d . . . . .
C25 C 0.3190(8) 0.01303(19) 0.5731(5) 0.0389(15) Uani 1 1 d . . . . .
C26 C 0.1740(10) 0.2478(3) 0.2421(7) 0.072(2) Uani 1 1 d . U . . .
H26 H 0.201843 0.223529 0.296226 0.086 Uiso 1 1 calc R U . . .
C27 C 0.0839(13) 0.3241(3) 0.0809(9) 0.092(3) Uani 1 1 d . U . . .
H27 H 0.052694 0.348886 0.027518 0.110 Uiso 1 1 calc R U . . .
C28 C 0.3027(13) -0.0376(2) 0.5769(8) 0.070(2) Uani 1 1 d . U . . .
C29 C 0.4753(15) -0.0588(3) 0.6419(11) 0.090(3) Uani 1 1 d . . . . .
H29A H 0.511179 -0.051560 0.592542 0.135 Uiso 1 1 calc R U . . .
H29B H 0.465199 -0.090509 0.643455 0.135 Uiso 1 1 calc R U . . .
H29C H 0.560004 -0.047954 0.731381 0.135 Uiso 1 1 calc R U . . .
C30 C 0.2528(12) -0.0481(3) 0.6615(10) 0.083(3) Uani 1 1 d . . . . .
H30A H 0.341250 -0.037079 0.750175 0.124 Uiso 1 1 calc R U . . .
H30B H 0.242197 -0.079747 0.664378 0.124 Uiso 1 1 calc R U . . .
H30C H 0.143899 -0.034189 0.622737 0.124 Uiso 1 1 calc R U . . .
C31 C 0.1578(13) -0.0571(3) 0.4417(9) 0.088(3) Uani 1 1 d . U . . .
H31A H 0.050665 -0.042240 0.403826 0.132 Uiso 1 1 calc R U . . .
H31B H 0.146597 -0.088245 0.450811 0.132 Uiso 1 1 calc R U . . .
H31C H 0.183934 -0.053243 0.384613 0.132 Uiso 1 1 calc R U . . .
C32 C 0.2313(13) 0.3231(3) 0.2116(10) 0.0801(19) Uani 1 1 d . U . . .
H32 H 0.302139 0.348151 0.249789 0.096 Uiso 1 1 calc R U . . .
C33 C 0.2782(13) 0.2846(3) 0.2902(10) 0.0780(18) Uani 1 1 d . U . . .
H33 H 0.383363 0.284312 0.377424 0.094 Uiso 1 1 calc R U . . .
N1 N -0.1703(6) 0.27530(14) -0.0914(4) 0.0297(10) Uani 1 1 d . . . . .
N2 N 0.0814(6) 0.12622(15) 0.0290(5) 0.0318(11) Uani 1 1 d . . . . .
N3 N -0.2683(6) 0.16157(15) 0.1321(5) 0.0288(10) Uani 1 1 d . . . . .
N4 N -0.0993(6) 0.21579(15) 0.0341(4) 0.0293(10) Uani 1 1 d . . . . .
N8 N 0.3322(6) 0.13417(15) 0.0695(5) 0.0297(10) Uani 1 1 d . . . . .
O1 O 0.0104(5) 0.08637(14) 0.2230(4) 0.0418(10) Uani 1 1 d . . . . .
O2 O 0.1634(6) 0.14691(13) 0.3207(4) 0.0417(10) Uani 1 1 d . . . . .
O3 O 0.6717(6) 0.08470(16) 0.9258(4) 0.0486(12) Uani 1 1 d . . . . .
O4 O 0.6428(7) 0.14322(17) 0.8197(5) 0.0723(17) Uani 1 1 d . . . . .

loop_
_atom_site_aniso_label
_atom_site_aniso_U_11
_atom_site_aniso_U_22
_atom_site_aniso_U_33
_atom_site_aniso_U_23
_atom_site_aniso_U_13
_atom_site_aniso_U_12
Cd1 0.01830(19) 0.0248(2) 0.01683(19) 0.00028(15) 0.00997(15) -0.00011(16)
C1 0.263(10) 0.263(10) 0.263(10) 0.0002(10) 0.172(7) -0.0003(10)
C2 0.106(10) 0.202(16) 0.120(11) 0.012(11) 0.078(9) 0.002(10)
C3 0.032(3) 0.031(3) 0.025(3) 0.004(2) 0.017(3) 0.008(2)
C4 0.027(3) 0.028(3) 0.028(3) -0.005(2) 0.017(2) -0.001(2)
C5 0.033(3) 0.029(3) 0.027(3) -0.001(2) 0.019(2) 0.000(2)
O5 0.096(5) 0.155(8) 0.101(5) 0.008(5) 0.076(5) -0.016(5)
C6 0.032(3) 0.023(3) 0.026(3) -0.003(2) 0.014(3) -0.004(2)
C7 0.026(3) 0.041(4) 0.028(3) -0.008(3) 0.012(3) -0.006(3)
C8 0.036(3) 0.035(3) 0.042(3) -0.008(3) 0.028(3) -0.003(3)
C9 0.024(3) 0.039(3) 0.016(2) -0.002(2) 0.007(2) -0.003(2)
C10 0.031(3) 0.022(3) 0.032(3) 0.006(2) 0.022(3) 0.002(2)
C11 0.042(4) 0.038(3) 0.035(3) 0.005(3) 0.021(3) -0.008(3)
C12 0.027(3) 0.026(3) 0.030(3) -0.003(2) 0.020(2) 0.001(2)
C13 0.037(3) 0.039(3) 0.032(3) -0.006(3) 0.023(3) -0.009(3)
C14 0.029(3) 0.024(3) 0.023(3) -0.005(2) 0.015(2) -0.002(2)
C15 0.032(3) 0.028(3) 0.031(3) 0.004(2) 0.017(3) -0.004(2)
C16 0.042(3) 0.033(3) 0.042(3) -0.006(3) 0.030(3) 0.002(3)
C17 0.039(3) 0.028(3) 0.034(3) 0.001(2) 0.023(3) -0.007(2)
C18 0.028(3) 0.032(3) 0.038(3) -0.009(2) 0.023(3) -0.007(2)
C19 0.036(3) 0.028(3) 0.016(3) -0.002(2) 0.008(2) -0.002(2)
C20 0.039(3) 0.034(3) 0.018(3) 0.005(2) 0.011(3) 0.004(3)
C21 0.059(4) 0.032(3) 0.038(3) -0.010(3) 0.029(3) -0.012(3)
C22 0.034(3) 0.028(3) 0.036(3) -0.007(2) 0.026(3) -0.001(2)
C23 0.057(4) 0.033(3) 0.044(4) -0.005(3) 0.035(3) 0.005(3)
C24 0.032(3) 0.027(3) 0.018(3) 0.001(2) 0.011(2) 0.002(2)
C25 0.045(4) 0.028(3) 0.022(3) 0.002(2) 0.012(3) 0.001(3)
C26 0.060(5) 0.083(4) 0.031(4) 0.014(3) 0.012(3) -0.004(3)
C27 0.108(7) 0.054(5) 0.078(3) 0.002(3) 0.045(3) -0.050(4)
C28 0.112(6) 0.026(4) 0.067(3) 0.019(3) 0.057(4) 0.016(4)
C29 0.153(10) 0.040(4) 0.116(8) 0.019(5) 0.105(8) 0.030(5)
C30 0.076(6) 0.057(5) 0.090(7) 0.019(5) 0.043(5) -0.008(5)
C31 0.089(3) 0.086(3) 0.086(3) -0.0010(10) 0.0552(18) -0.0014(10)
C32 0.080(2) 0.077(2) 0.079(2) 0.0031(9) 0.0507(14) -0.0039(10)
C33 0.078(2) 0.076(2) 0.076(2) 0.0021(9) 0.0487(14) -0.0039(10)
N1 0.031(2) 0.025(2) 0.030(2) 0.0073(19) 0.018(2) -0.0004(19)
N2 0.029(2) 0.034(3) 0.039(3) -0.009(2) 0.025(2) -0.006(2)
N3 0.030(2) 0.029(2) 0.038(3) -0.005(2) 0.027(2) -0.002(2)
N4 0.029(2) 0.025(2) 0.030(2) 0.0020(19) 0.017(2) -0.0005(19)
N8 0.027(2) 0.028(2) 0.038(3) -0.011(2) 0.023(2) -0.0049(19)
O1 0.041(2) 0.037(2) 0.0186(19) 0.0036(17) 0.0065(18) -0.0006(19)
O2 0.051(3) 0.027(2) 0.035(2) 0.0071(17) 0.023(2) 0.0008(19)
O3 0.042(2) 0.059(3) 0.017(2) -0.007(2) 0.0069(19) -0.008(2)
O4 0.077(4) 0.051(3) 0.033(3) -0.010(2) 0.011(3) -0.031(3)

loop_
_atom_type_symbol
_atom_type_description
_atom_type_scat_dispersion_real
_atom_type_scat_dispersion_imag
_atom_type_scat_source
C C 0.0030 0.0020 'International Tables Vol C Tables 4.2.6.8 and 6.1.1.4'
H H 0.0000 0.0000 'International Tables Vol C Tables 4.2.6.8 and 6.1.1.4'
Cd Cd -0.8080 1.2020 'International Tables Vol C Tables 4.2.6.8 and 6.1.1.4'
N N 0.0060 0.0030 'International Tables Vol C Tables 4.2.6.8 and 6.1.1.4'
O O 0.0110 0.0060 'International Tables Vol C Tables 4.2.6.8 and 6.1.1.4'

loop_
_geom_angle_atom_site_label_1
_geom_angle_atom_site_label_2
_geom_angle_atom_site_label_3
_geom_angle
_geom_angle_site_symmetry_1
_geom_angle_site_symmetry_3
_geom_angle_publ_flag
O1 Cd1 N2 92.93(17) . . ?
O1 Cd1 O3 85.28(15) . 1_454 ?
N2 Cd1 O3 103.06(16) . 1_454 ?
O1 Cd1 N4 140.60(15) . . ?
N2 Cd1 N4 88.59(16) . . ?
O3 Cd1 N4 132.59(15) 1_454 . ?
O1 Cd1 N3 86.43(16) . . ?
N2 Cd1 N3 167.62(15) . . ?
O3 Cd1 N3 89.22(16) 1_454 . ?
N4 Cd1 N3 84.12(16) . . ?
O1 Cd1 O4 137.90(15) . 1_454 ?
N2 Cd1 O4 90.9(2) . 1_454 ?
O3 Cd1 O4 53.12(15) 1_454 1_454 ?
N4 Cd1 O4 81.37(15) . 1_454 ?
N3 Cd1 O4 97.9(2) . 1_454 ?
O1 Cd1 O2 51.79(13) . . ?
N2 Cd1 O2 86.74(15) . . ?
O3 Cd1 O2 136.66(13) 1_454 . ?
N4 Cd1 O2 89.08(13) . . ?
N3 Cd1 O2 83.15(15) . . ?
O4 Cd1 O2 170.22(14) 1_454 . ?
O1 Cd1 C7 111.19(17) . 1_454 ?
N2 Cd1 C7 95.95(17) . 1_454 ?
O3 Cd1 C7 26.43(16) 1_454 1_454 ?
N4 Cd1 C7 107.78(17) . 1_454 ?
N3 Cd1 C7 95.81(17) . 1_454 ?
O4 Cd1 C7 26.82(17) 1_454 1_454 ?
O2 Cd1 C7 162.95(16) . 1_454 ?
O5 C1 C2 126.8(19) . . ?
O5 C1 H1A 105.6 . . ?
C2 C1 H1A 105.6 . . ?
O5 C1 H1B 105.6 . . ?
C2 C1 H1B 105.6 . . ?
H1A C1 H1B 106.1 . . ?
C1 C2 H2A 109.5 . . ?
C1 C2 H2B 109.5 . . ?
H2A C2 H2B 109.5 . . ?
C1 C2 H2C 109.5 . . ?
H2A C2 H2C 109.5 . . ?
H2B C2 H2C 109.5 . . ?
O2 C3 O1 122.5(5) . . ?
O2 C3 C24 119.8(5) . . ?
O1 C3 C24 117.7(5) . . ?
N3 C4 C12 123.2(5) . . ?
N3 C4 H4 118.4 . . ?
C12 C4 H4 118.4 . . ?
N2 C5 C13 128.7(5) . . ?
N2 C5 C14 110.2(5) . . ?
C13 C5 C14 121.0(5) . . ?
C1 O5 H5 109.5 . . ?
C24 C6 C9 120.1(5) . . ?
C24 C6 H6 120.0 . . ?
C9 C6 H6 120.0 . . ?
O3 C7 O4 121.2(5) . . ?
O3 C7 C9 119.5(5) . . ?
O4 C7 C9 119.4(5) . . ?
O3 C7 Cd1 57.8(3) . 1_656 ?
O4 C7 Cd1 63.8(3) . 1_656 ?
C9 C7 Cd1 171.3(4) . 1_656 ?
N2 C8 N8 114.3(5) . . ?
N2 C8 H8 122.9 . . ?
N8 C8 H8 122.9 . . ?
C20 C9 C6 119.3(5) . . ?
C20 C9 C7 119.8(5) . . ?
C6 C9 C7 120.8(5) . . ?
C22 C10 C18 120.5(5) 4_565 4_565 ?
C22 C10 N1 120.8(5) 4_565 . ?
C18 C10 N1 118.7(5) 4_565 . ?
N1 C11 C17 105.1(5) . . ?
N1 C11 C27 131.5(6) . . ?
C17 C11 C27 123.4(6) . . ?
C22 C12 C4 118.3(5) . . ?
C22 C12 N8 120.2(5) . 1_455 ?
C4 C12 N8 121.5(5) . 1_455 ?
C21 C13 C5 117.2(6) . . ?
C21 C13 H13 121.4 . . ?
C5 C13 H13 121.4 . . ?
C16 C14 N8 133.1(5) . . ?
C16 C14 C5 121.6(5) . . ?
N8 C14 C5 105.2(4) . . ?
N4 C15 N1 113.6(5) . . ?
N4 C15 H15 123.2 . . ?
N1 C15 H15 123.2 . . ?
C23 C16 C14 116.7(6) . . ?
C23 C16 H16 121.6 . . ?
C14 C16 H16 121.6 . . ?
C26 C17 N4 129.4(6) . . ?
C26 C17 C11 120.4(6) . . ?
N4 C17 C11 110.2(5) . . ?
N3 C18 C10 121.7(5) . 4_566 ?
N3 C18 H18 119.2 . . ?
C10 C18 H18 119.2 4_566 . ?
C25 C19 C24 122.3(5) . . ?
C25 C19 H19 118.9 . . ?
C24 C19 H19 118.9 . . ?
C9 C20 C25 122.4(5) . . ?
C9 C20 H20 118.8 . . ?
C25 C20 H20 118.8 . . ?
C13 C21 C23 121.3(6) . . ?
C13 C21 H21 119.4 . . ?
C23 C21 H21 119.4 . . ?
C10 C22 C12 117.8(5) 4_566 . ?
C10 C22 H22 121.1 4_566 . ?
C12 C22 H22 121.1 . . ?
C16 C23 C21 122.2(6) . . ?
C16 C23 H23 118.9 . . ?
C21 C23 H23 118.9 . . ?
C6 C24 C19 119.0(5) . . ?
C6 C24 C3 121.1(5) . . ?
C19 C24 C3 119.9(5) . . ?
C19 C25 C20 116.9(5) . . ?
C19 C25 C28 122.9(6) . . ?
C20 C25 C28 120.1(6) . . ?
C33 C26 C17 117.0(8) . . ?
C33 C26 H26 121.5 . . ?
C17 C26 H26 121.5 . . ?
C32 C27 C11 115.9(8) . . ?
C32 C27 H27 122.0 . . ?
C11 C27 H27 122.0 . . ?
C29 C28 C31 112.6(8) . . ?
C29 C28 C30 108.2(7) . . ?
C31 C28 C30 104.9(8) . . ?
C29 C28 C25 109.2(8) . . ?
C31 C28 C25 112.9(6) . . ?
C30 C28 C25 108.9(7) . . ?
C28 C29 H29A 109.5 . . ?
C28 C29 H29B 109.5 . . ?
H29A C29 H29B 109.5 . . ?
C28 C29 H29C 109.5 . . ?
H29A C29 H29C 109.5 . . ?
H29B C29 H29C 109.5 . . ?
C28 C30 H30A 109.5 . . ?
C28 C30 H30B 109.5 . . ?
H30A C30 H30B 109.5 . . ?
C28 C30 H30C 109.5 . . ?
H30A C30 H30C 109.5 . . ?
H30B C30 H30C 109.5 . . ?
C28 C31 H31A 109.5 . . ?
C28 C31 H31B 109.5 . . ?
H31A C31 H31B 109.5 . . ?
C28 C31 H31C 109.5 . . ?
H31A C31 H31C 109.5 . . ?
H31B C31 H31C 109.5 . . ?
C27 C32 C33 121.1(9) . . ?
C27 C32 H32 119.5 . . ?
C33 C32 H32 119.5 . . ?
C26 C33 C32 122.1(9) . . ?
C26 C33 H33 119.0 . . ?
C32 C33 H33 119.0 . . ?
C15 N1 C11 106.6(5) . . ?
C15 N1 C10 127.2(5) . . ?
C11 N1 C10 126.2(5) . . ?
C8 N2 C5 104.6(5) . . ?
C8 N2 Cd1 123.6(4) . . ?
C5 N2 Cd1 130.3(4) . . ?
C4 N3 C18 118.4(5) . . ?
C4 N3 Cd1 121.8(4) . . ?
C18 N3 Cd1 119.3(3) . . ?
C15 N4 C17 104.4(5) . . ?
C15 N4 Cd1 119.4(4) . . ?
C17 N4 Cd1 134.7(4) . . ?
C8 N8 C14 105.7(4) . . ?
C8 N8 C12 124.4(5) . 1_655 ?
C14 N8 C12 129.4(4) . 1_655 ?
C3 O1 Cd1 102.9(3) . . ?
C3 O2 Cd1 82.8(3) . . ?
C7 O3 Cd1 95.8(4) . 1_656 ?
C7 O4 Cd1 89.4(4) . 1_656 ?

loop_
_geom_bond_atom_site_label_1
_geom_bond_atom_site_label_2
_geom_bond_distance
_geom_bond_site_symmetry_2
_geom_bond_publ_flag
Cd1 O1 2.252(4) . ?
Cd1 N2 2.324(4) . ?
Cd1 O3 2.337(4) 1_454 ?
Cd1 N4 2.379(4) . ?
Cd1 N3 2.391(4) . ?
Cd1 O4 2.466(5) 1_454 ?
Cd1 O2 2.676(4) . ?
Cd1 C7 2.748(5) 1_454 ?
C1 O5 1.449(16) . ?
C1 C2 1.52(2) . ?
C1 H1A 0.9700 . ?
C1 H1B 0.9700 . ?
C2 H2A 0.9600 . ?
C2 H2B 0.9600 . ?
C2 H2C 0.9600 . ?
C3 O2 1.246(7) . ?
C3 O1 1.247(7) . ?
C3 C24 1.495(7) . ?
C4 N3 1.321(7) . ?
C4 C12 1.391(7) . ?
C4 H4 0.9300 . ?
C5 N2 1.390(7) . ?
C5 C13 1.397(8) . ?
C5 C14 1.401(8) . ?
O5 H5 0.8200 . ?
C6 C24 1.381(7) . ?
C6 C9 1.385(7) . ?
C6 H6 0.9300 . ?
C7 O3 1.229(7) . ?
C7 O4 1.240(7) . ?
C7 C9 1.494(7) . ?
C8 N2 1.304(7) . ?
C8 N8 1.370(7) . ?
C8 H8 0.9300 . ?
C9 C20 1.375(8) . ?
C10 C22 1.370(8) 4_565 ?
C10 C18 1.381(7) 4_565 ?
C10 N1 1.420(7) . ?
C11 N1 1.371(7) . ?
C11 C17 1.384(8) . ?
C11 C27 1.389(9) . ?
C12 C22 1.385(7) . ?
C12 N8 1.408(7) 1_455 ?
C13 C21 1.374(9) . ?
C13 H13 0.9300 . ?
C14 C16 1.393(7) . ?
C14 N8 1.395(7) . ?
C15 N4 1.298(7) . ?
C15 N1 1.354(7) . ?
C15 H15 0.9300 . ?
C16 C23 1.371(9) . ?
C16 H16 0.9300 . ?
C17 C26 1.381(9) . ?
C17 N4 1.383(7) . ?
C18 N3 1.330(7) . ?
C18 H18 0.9300 . ?
C19 C25 1.379(7) . ?
C19 C24 1.391(8) . ?
C19 H19 0.9300 . ?
C20 C25 1.388(8) . ?
C20 H20 0.9300 . ?
C21 C23 1.408(9) . ?
C21 H21 0.9300 . ?
C22 H22 0.9300 . ?
C23 H23 0.9300 . ?
C25 C28 1.535(9) . ?
C26 C33 1.366(12) . ?
C26 H26 0.9300 . ?
C27 C32 1.364(12) . ?
C27 H27 0.9300 . ?
C28 C29 1.500(13) . ?
C28 C31 1.510(12) . ?
C28 C30 1.535(12) . ?
C29 H29A 0.9600 . ?
C29 H29B 0.9600 . ?
C29 H29C 0.9600 . ?
C30 H30A 0.9600 . ?
C30 H30B 0.9600 . ?
C30 H30C 0.9600 . ?
C31 H31A 0.9600 . ?
C31 H31B 0.9600 . ?
C31 H31C 0.9600 . ?
C32 C33 1.417(12) . ?
C32 H32 0.9300 . ?
C33 H33 0.9300 . ?

loop_
_geom_torsion_atom_site_label_1
_geom_torsion_atom_site_label_2
_geom_torsion_atom_site_label_3
_geom_torsion_atom_site_label_4
_geom_torsion
_geom_torsion_site_symmetry_1
_geom_torsion_site_symmetry_2
_geom_torsion_site_symmetry_3
_geom_torsion_site_symmetry_4
_geom_torsion_publ_flag
C24 C6 C9 C20 1.1(9) . . . . ?
C24 C6 C9 C7 179.1(5) . . . . ?
O3 C7 C9 C20 -11.2(9) . . . . ?
O4 C7 C9 C20 167.2(6) . . . . ?
O3 C7 C9 C6 170.8(6) . . . . ?
O4 C7 C9 C6 -10.8(9) . . . . ?
N3 C4 C12 C22 1.3(8) . . . . ?
N3 C4 C12 N8 -177.2(5) . . . 1_455 ?
N2 C5 C13 C21 -176.5(6) . . . . ?
C14 C5 C13 C21 -0.2(8) . . . . ?
N2 C5 C14 C16 177.6(5) . . . . ?
C13 C5 C14 C16 0.7(8) . . . . ?
N2 C5 C14 N8 0.3(6) . . . . ?
C13 C5 C14 N8 -176.6(5) . . . . ?
N8 C14 C16 C23 175.6(6) . . . . ?
C5 C14 C16 C23 -0.8(8) . . . . ?
N1 C11 C17 C26 -179.2(7) . . . . ?
C27 C11 C17 C26 0.2(12) . . . . ?
N1 C11 C17 N4 0.2(7) . . . . ?
C27 C11 C17 N4 179.7(8) . . . . ?
C6 C9 C20 C25 -0.7(10) . . . . ?
C7 C9 C20 C25 -178.7(6) . . . . ?
C5 C13 C21 C23 0.0(9) . . . . ?
C4 C12 C22 C10 0.9(8) . . . 4_566 ?
N8 C12 C22 C10 179.5(5) 1_455 . . 4_566 ?
C14 C16 C23 C21 0.6(9) . . . . ?
C13 C21 C23 C16 -0.2(10) . . . . ?
C9 C6 C24 C19 -0.9(9) . . . . ?
C9 C6 C24 C3 180.0(5) . . . . ?
C25 C19 C24 C6 0.2(10) . . . . ?
C25 C19 C24 C3 179.4(6) . . . . ?
O2 C3 C24 C6 6.6(9) . . . . ?
O1 C3 C24 C6 -171.9(5) . . . . ?
O2 C3 C24 C19 -172.6(6) . . . . ?
O1 C3 C24 C19 8.9(8) . . . . ?
C24 C19 C25 C20 0.2(10) . . . . ?
C24 C19 C25 C28 -177.6(7) . . . . ?
C9 C20 C25 C19 0.0(10) . . . . ?
C9 C20 C25 C28 177.9(7) . . . . ?
N4 C17 C26 C33 177.9(7) . . . . ?
C11 C17 C26 C33 -2.7(12) . . . . ?
N1 C11 C27 C32 179.7(8) . . . . ?
C17 C11 C27 C32 0.5(14) . . . . ?
C19 C25 C28 C29 120.9(8) . . . . ?
C20 C25 C28 C29 -56.8(10) . . . . ?
C19 C25 C28 C31 -5.2(12) . . . . ?
C20 C25 C28 C31 177.1(7) . . . . ?
C19 C25 C28 C30 -121.2(8) . . . . ?
C20 C25 C28 C30 61.1(10) . . . . ?
C11 C27 C32 C33 1.4(16) . . . . ?
C17 C26 C33 C32 4.7(14) . . . . ?
C27 C32 C33 C26 -4.2(16) . . . . ?
N4 C15 N1 C11 -0.1(7) . . . . ?
N4 C15 N1 C10 177.9(5) . . . . ?
C17 C11 N1 C15 -0.1(7) . . . . ?
C27 C11 N1 C15 -179.5(9) . . . . ?
C17 C11 N1 C10 -178.1(5) . . . . ?
C27 C11 N1 C10 2.6(13) . . . . ?
C22 C10 N1 C15 70.2(8) 4_565 . . . ?
C18 C10 N1 C15 -111.4(7) 4_565 . . . ?
C22 C10 N1 C11 -112.2(7) 4_565 . . . ?
C18 C10 N1 C11 66.2(8) 4_565 . . . ?
N8 C8 N2 C5 0.7(7) . . . . ?
N8 C8 N2 Cd1 168.0(4) . . . . ?
C13 C5 N2 C8 176.1(6) . . . . ?
C14 C5 N2 C8 -0.6(6) . . . . ?
C13 C5 N2 Cd1 9.9(9) . . . . ?
C14 C5 N2 Cd1 -166.7(4) . . . . ?
C12 C4 N3 C18 -2.4(8) . . . . ?
C12 C4 N3 Cd1 170.2(4) . . . . ?
C10 C18 N3 C4 1.2(8) 4_566 . . . ?
C10 C18 N3 Cd1 -171.5(4) 4_566 . . . ?
N1 C15 N4 C17 0.2(7) . . . . ?
N1 C15 N4 Cd1 -168.0(4) . . . . ?
C26 C17 N4 C15 179.1(8) . . . . ?
C11 C17 N4 C15 -0.3(7) . . . . ?
C26 C17 N4 Cd1 -15.3(11) . . . . ?
C11 C17 N4 Cd1 165.2(4) . . . . ?
N2 C8 N8 C14 -0.5(7) . . . . ?
N2 C8 N8 C12 -173.3(5) . . . 1_655 ?
C16 C14 N8 C8 -176.8(6) . . . . ?
C5 C14 N8 C8 0.0(6) . . . . ?
C16 C14 N8 C12 -4.5(10) . . . 1_655 ?
C5 C14 N8 C12 172.3(5) . . . 1_655 ?
O2 C3 O1 Cd1 -0.8(7) . . . . ?
C24 C3 O1 Cd1 177.6(4) . . . . ?
O1 C3 O2 Cd1 0.7(5) . . . . ?
C24 C3 O2 Cd1 -177.7(5) . . . . ?
O4 C7 O3 Cd1 -8.0(7) . . . 1_656 ?
C9 C7 O3 Cd1 170.4(5) . . . 1_656 ?
O3 C7 O4 Cd1 7.5(7) . . . 1_656 ?
C9 C7 O4 Cd1 -170.8(5) . . . 1_656 ?
